data_2021785
loop_
_publ_author_name
'Gupta, Sakuntala'
'Choudhury, Tanmay'
'Dmochowska, Ewelina'
'Kula, Przemyslaw'
'Borbone, Fabio'
'Centore, Roberto'

_publ_section_title
;
 Crystal structure and mesogenic behaviour of a new fluorene derivative:
 9,9-dimethyl-2,7-bis(4-pentylphenyl)-9<i>H</i>-fluorene
;
_journal_coeditor_code YP3194
_journal_issue 11
_journal_name_full 'Acta Crystallographica Section C'
_journal_page_first
;
;
_journal_paper_doi 10.1107/S2053229619013007
_journal_volume 75
_journal_year 2019
_chemical_formula_iupac 'C37 H42'
_chemical_formula_moiety 'C37 H42'
_chemical_formula_sum 'C37 H42'
_chemical_formula_weight 486.70
_chemical_melting_point 398
_chemical_name_systematic
;
9,9-Bimethyl-2,7-bis(4-pentylphenyl)-9<i>H</i>-fluorene
;
_space_group_crystal_system orthorhombic
_space_group_IT_number 33
_space_group_name_Hall 'P 2c -2n'
_space_group_name_H-M_alt 'P n a 21'
_symmetry_space_group_name_Hall 'P 2c -2n'
_symmetry_space_group_name_H-M 'P n a 21'
_atom_sites_solution_hydrogens geom
_atom_sites_solution_primary direct
_atom_sites_solution_secondary difmap
_audit_creation_method SHELXL-2016/6
_cell_angle_alpha 90
_cell_angle_beta 90
_cell_angle_gamma 90
_cell_formula_units_Z 8
_cell_length_a 24.3720(11)
_cell_length_b 31.382(7)
_cell_length_c 7.543(7)
_cell_measurement_reflns_used 275
_cell_measurement_temperature 173(2)
_cell_measurement_theta_max 23.743
_cell_measurement_theta_min 3.494
_cell_volume 5769(6)
_computing_cell_refinement
;
<i>DIRAX</i>/<i>LSQ</i> (Duisenberg <i>et al.</i>, 2000)
;
_computing_data_collection
;
<i>COLLECT</i> (Nonius, 1999)
;
_computing_data_reduction
;
<i>EvalCCD</i> (Duisenberg <i>et al.</i>, 2003)
;
_computing_molecular_graphics
;
ORTEP-3 for Windows (Farrugia, 2012) and
Mercury (Macrae <i>et al.</i>, 2008)
;
_computing_publication_material
;
WinGX (Farrugia, 2012) and PARST97 (Nardelli, 1983,
1995)
;
_computing_structure_refinement
;
SHELXL2016 (Sheldrick, 2015)
;
_computing_structure_solution
;
SIR97 (Altomare <i>et al.</i>, 1999)
;
_diffrn_ambient_temperature 173(2)
_diffrn_detector 'CCD plate'
_diffrn_detector_area_resol_mean 9
_diffrn_measured_fraction_theta_full 0.999
_diffrn_measured_fraction_theta_max 0.999
_diffrn_measurement_device 'four-circle diffractometer'
_diffrn_measurement_device_type 'Bruker--Nonius KappaCCD'
_diffrn_measurement_method
;
CCD rotation images, thick slices
;
_diffrn_radiation_monochromator graphite
_diffrn_radiation_probe x-ray
_diffrn_radiation_source 'normal-focus sealed tube'
_diffrn_radiation_type MoK\a
_diffrn_radiation_wavelength 0.71073
_diffrn_reflns_av_R_equivalents 0.0458
_diffrn_reflns_av_unetI/netI 0.0533
_diffrn_reflns_limit_h_max 31
_diffrn_reflns_limit_h_min -31
_diffrn_reflns_limit_k_max 40
_diffrn_reflns_limit_k_min -40
_diffrn_reflns_limit_l_max 9
_diffrn_reflns_limit_l_min -9
_diffrn_reflns_number 45371
_diffrn_reflns_theta_full 25.242
_diffrn_reflns_theta_max 27.499
_diffrn_reflns_theta_min 2.119
_exptl_absorpt_coefficient_mu 0.063
_exptl_absorpt_correction_T_max 0.971
_exptl_absorpt_correction_T_min 0.965
_exptl_absorpt_correction_type multi-scan
_exptl_absorpt_process_details
;
(<i>SADABS</i>; Bruker--Nonius, 2002)
;
_exptl_crystal_colour colourless
_exptl_crystal_density_diffrn 1.121
_exptl_crystal_description prism
_exptl_crystal_F_000 2112
_exptl_crystal_size_max 0.400
_exptl_crystal_size_mid 0.400
_exptl_crystal_size_min 0.300
_refine_diff_density_max 0.280
_refine_diff_density_min -0.309
_refine_ls_abs_structure_details
;
Flack <i>x</i> determined using 3372 quotients [(I+)-(I-)]/[(I+)+(I-)]
(Parsons <i>et al.</i>,  2013)
The reliability of the determination of the absolute structure is
poor, owing to the absence of heavy atoms (only C and H present)
;
_refine_ls_abs_structure_Flack -2.0(10)
_refine_ls_extinction_method none
_refine_ls_goodness_of_fit_ref 1.048
_refine_ls_hydrogen_treatment constr
_refine_ls_matrix_type full
_refine_ls_number_parameters 675
_refine_ls_number_reflns 13032
_refine_ls_number_restraints 1
_refine_ls_restrained_S_all 1.048
_refine_ls_R_factor_all 0.0878
_refine_ls_R_factor_gt 0.0546
_refine_ls_shift/su_max 0.000
_refine_ls_shift/su_mean 0.000
_refine_ls_structure_factor_coef Fsqd
_refine_ls_weighting_details 'w=1/[\s^2^(Fo^2^)+(0.0682P)^2^+1.1839P] where P=(Fo^2^+2Fc^2^)/3'
_refine_ls_weighting_scheme calc
_refine_ls_wR_factor_gt 0.1253
_refine_ls_wR_factor_ref 0.1407
_reflns_number_gt 9507
_reflns_number_total 13032
_reflns_threshold_expression 'I > 2\s(I)'
_cod_data_source_file yp3194sup1.cif
_cod_data_source_block I
_cod_database_code 2021785
_shelx_space_group_comment
;
The symmetry employed for this shelxl refinement is uniquely defined
by the following loop, which should always be used as a source of
symmetry information in preference to the above space-group names.
They are only intended as comments.
;
_shelx_estimated_absorpt_t_min 0.975
_shelx_estimated_absorpt_t_max 0.981

loop_
_space_group_symop_operation_xyz
'x, y, z'
'-x, -y, z+1/2'
'-x+1/2, y+1/2, z+1/2'
'x+1/2, -y+1/2, z'

loop_
_atom_site_type_symbol
_atom_site_label
_atom_site_fract_x
_atom_site_fract_y
_atom_site_fract_z
_atom_site_U_iso_or_equiv
_atom_site_adp_type
_atom_site_calc_flag
_atom_site_occupancy
C C1A -0.4487(2) -0.56970(13) -0.3729(8) 0.0767(15) Uani d 1
H H1AA -0.434389 -0.573372 -0.493423 0.115 Uiso calc 1
H H1AB -0.488830 -0.571237 -0.375139 0.115 Uiso calc 1
H H1AC -0.434218 -0.592298 -0.296414 0.115 Uiso calc 1
C C2A -0.4314(2) -0.52750(14) -0.3029(8) 0.0736(14) Uani d 1
H H2AA -0.439936 -0.526475 -0.174709 0.088 Uiso calc 1
H H2AB -0.391044 -0.525086 -0.315432 0.088 Uiso calc 1
C C3A -0.4565(2) -0.49080(11) -0.3879(7) 0.0609(12) Uani d 1
H H3AA -0.496763 -0.494961 -0.385887 0.073 Uiso calc 1
H H3AB -0.445012 -0.490669 -0.513738 0.073 Uiso calc 1
C C4A -0.4443(2) -0.44689(12) -0.3108(6) 0.0619(12) Uani d 1
H H4AA -0.458049 -0.446073 -0.187339 0.074 Uiso calc 1
H H4AB -0.404011 -0.443066 -0.306293 0.074 Uiso calc 1
C C5A -0.4675(2) -0.41175(12) -0.4054(6) 0.0702(14) Uani d 1
H H5AA -0.507377 -0.417116 -0.416604 0.084 Uiso calc 1
H H5AB -0.452061 -0.412237 -0.526795 0.084 Uiso calc 1
C C6A -0.46038(18) -0.36656(11) -0.3335(5) 0.0493(10) Uani d 1
C C7A -0.50293(17) -0.33783(11) -0.3559(6) 0.0479(10) Uani d 1
H H7A -0.536227 -0.347247 -0.408335 0.057 Uiso calc 1
C C8A -0.49813(14) -0.29578(10) -0.3038(5) 0.0401(8) Uani d 1
H H8A -0.528240 -0.276997 -0.320765 0.048 Uiso calc 1
C C9A -0.44989(13) -0.28024(10) -0.2266(4) 0.0298(7) Uani d 1
C C10A -0.40737(15) -0.30942(10) -0.1993(5) 0.0378(8) Uani d 1
H H10A -0.374508 -0.300392 -0.142951 0.045 Uiso calc 1
C C11A -0.41273(16) -0.35150(11) -0.2539(5) 0.0455(9) Uani d 1
H H11A -0.382938 -0.370559 -0.236210 0.055 Uiso calc 1
C C12A -0.44435(12) -0.23457(10) -0.1782(4) 0.0277(7) Uani d 1
C C13A -0.46629(12) -0.20277(9) -0.2900(4) 0.0263(6) Uani d 1
H H13A -0.486269 -0.210566 -0.393204 0.032 Uiso calc 1
C C14A -0.45859(11) -0.16025(9) -0.2490(4) 0.0242(6) Uani d 1
C C15A -0.42977(12) -0.14829(9) -0.0952(4) 0.0237(6) Uani d 1
C C16A -0.40921(12) -0.17944(10) 0.0175(4) 0.0275(7) Uani d 1
H H16A -0.390485 -0.171656 0.123078 0.033 Uiso calc 1
C C17A -0.41632(12) -0.22205(10) -0.0258(4) 0.0298(7) Uani d 1
H H17A -0.401665 -0.243278 0.050486 0.036 Uiso calc 1
C C18A -0.47537(11) -0.12127(9) -0.3569(4) 0.0242(6) Uani d 1
C C19A -0.45204(13) -0.12304(10) -0.5461(4) 0.0284(7) Uani d 1
H H19A -0.411998 -0.125596 -0.540840 0.043 Uiso calc 1
H H19B -0.461933 -0.096925 -0.609772 0.043 Uiso calc 1
H H19C -0.467319 -0.147748 -0.608433 0.043 Uiso calc 1
C C20A -0.53813(11) -0.11581(10) -0.3646(4) 0.0302(7) Uani d 1
H H20A -0.554491 -0.140523 -0.423866 0.045 Uiso calc 1
H H20B -0.547101 -0.089881 -0.431006 0.045 Uiso calc 1
H H20C -0.552721 -0.113538 -0.243935 0.045 Uiso calc 1
C C21A -0.44894(11) -0.08554(9) -0.2491(4) 0.0230(6) Uani d 1
C C22A -0.44588(12) -0.04263(9) -0.2894(4) 0.0256(6) Uani d 1
H H22A -0.463076 -0.032037 -0.393448 0.031 Uiso calc 1
C C23A -0.41733(12) -0.01459(9) -0.1765(4) 0.0247(6) Uani d 1
C C24A -0.39418(12) -0.03110(10) -0.0207(4) 0.0280(7) Uani d 1
H H24A -0.375861 -0.012331 0.058394 0.034 Uiso calc 1
C C25A -0.39731(12) -0.07410(10) 0.0210(4) 0.0265(7) Uani d 1
H H25A -0.381323 -0.084598 0.127219 0.032 Uiso calc 1
C C26A -0.42415(11) -0.10164(9) -0.0947(4) 0.0228(6) Uani d 1
C C27A -0.41043(12) 0.03096(9) -0.2242(4) 0.0252(6) Uani d 1
C C28A -0.45126(12) 0.05265(9) -0.3208(4) 0.0278(7) Uani d 1
H H28A -0.483957 0.038177 -0.353574 0.033 Uiso calc 1
C C29A -0.44411(12) 0.09487(9) -0.3683(4) 0.0295(7) Uani d 1
H H29A -0.472369 0.108970 -0.432220 0.035 Uiso calc 1
C C30A -0.39671(13) 0.11724(10) -0.3251(4) 0.0299(7) Uani d 1
C C31A -0.35649(13) 0.09573(10) -0.2289(4) 0.0305(7) Uani d 1
H H31A -0.323802 0.110268 -0.196531 0.037 Uiso calc 1
C C32A -0.36334(12) 0.05346(10) -0.1796(4) 0.0295(7) Uani d 1
H H32A -0.335244 0.039634 -0.113961 0.035 Uiso calc 1
C C33A -0.39050(14) 0.16347(10) -0.3800(5) 0.0371(8) Uani d 1
H H33A -0.352677 0.172866 -0.352491 0.045 Uiso calc 1
H H33B -0.395478 0.165518 -0.510028 0.045 Uiso calc 1
C C34A -0.43049(15) 0.19354(10) -0.2909(5) 0.0411(8) Uani d 1
H H34A -0.423804 0.192963 -0.161480 0.049 Uiso calc 1
H H34B -0.468247 0.183037 -0.311654 0.049 Uiso calc 1
C C35A -0.42675(15) 0.23957(10) -0.3551(5) 0.0406(8) Uani d 1
H H35A -0.389019 0.250181 -0.334813 0.049 Uiso calc 1
H H35B -0.433786 0.240324 -0.484335 0.049 Uiso calc 1
C C36A -0.46666(15) 0.26878(11) -0.2637(6) 0.0484(10) Uani d 1
H H36A -0.459559 0.267788 -0.134528 0.058 Uiso calc 1
H H36B -0.504288 0.257911 -0.283773 0.058 Uiso calc 1
C C37A -0.46420(17) 0.31461(11) -0.3239(6) 0.0550(11) Uani d 1
H H37A -0.469673 0.315951 -0.452497 0.083 Uiso calc 1
H H37B -0.428267 0.326641 -0.293956 0.083 Uiso calc 1
H H37C -0.493046 0.330990 -0.264364 0.083 Uiso calc 1
C C1B -0.34675(18) -0.57872(11) 0.1491(6) 0.0543(11) Uani d 1
H H1BA -0.328260 -0.581258 0.034207 0.081 Uiso calc 1
H H1BB -0.386577 -0.579592 0.131468 0.081 Uiso calc 1
H H1BC -0.335611 -0.602375 0.225857 0.081 Uiso calc 1
C C2B -0.33097(18) -0.53676(11) 0.2354(5) 0.0488(10) Uani d 1
H H2BA -0.349099 -0.534686 0.352565 0.059 Uiso calc 1
H H2BB -0.290819 -0.536325 0.255141 0.059 Uiso calc 1
C C3B -0.34673(16) -0.49909(10) 0.1260(5) 0.0411(8) Uani d 1
H H3BA -0.386881 -0.499964 0.106392 0.049 Uiso calc 1
H H3BB -0.328822 -0.501697 0.008736 0.049 Uiso calc 1
C C4B -0.33199(16) -0.45572(10) 0.2042(5) 0.0407(8) Uani d 1
H H4BA -0.350728 -0.452317 0.319819 0.049 Uiso calc 1
H H4BB -0.291942 -0.454570 0.225721 0.049 Uiso calc 1
C C5B -0.34813(19) -0.41938(11) 0.0839(5) 0.0519(10) Uani d 1
H H5BA -0.387988 -0.421565 0.060281 0.062 Uiso calc 1
H H5BB -0.328954 -0.423160 -0.030731 0.062 Uiso calc 1
C C6B -0.33630(16) -0.37497(10) 0.1506(5) 0.0417(9) Uani d 1
C C7B -0.37469(15) -0.35271(10) 0.2498(5) 0.0399(8) Uani d 1
H H7B -0.408285 -0.366212 0.280162 0.048 Uiso calc 1
C C8B -0.36536(14) -0.31148(10) 0.3055(5) 0.0348(8) Uani d 1
H H8B -0.392413 -0.297379 0.374598 0.042 Uiso calc 1
C C9B -0.31700(13) -0.29007(10) 0.2623(4) 0.0292(7) Uani d 1
C C10B -0.27764(13) -0.31271(10) 0.1653(5) 0.0345(8) Uani d 1
H H10B -0.243960 -0.299280 0.135313 0.041 Uiso calc 1
C C11B -0.28696(16) -0.35435(11) 0.1123(5) 0.0424(9) Uani d 1
H H11B -0.259235 -0.369152 0.048678 0.051 Uiso calc 1
C C12B -0.30819(12) -0.24467(10) 0.3124(4) 0.0272(7) Uani d 1
C C13B -0.27935(11) -0.21735(10) 0.2006(4) 0.0283(7) Uani d 1
H H13B -0.263069 -0.227943 0.095026 0.034 Uiso calc 1
C C14B -0.27453(11) -0.17454(10) 0.2444(4) 0.0271(7) Uani d 1
C C15B -0.29816(12) -0.15857(10) 0.4001(4) 0.0255(7) Uani d 1
C C16B -0.32594(12) -0.18591(10) 0.5147(4) 0.0284(7) Uani d 1
H H16B -0.341289 -0.175412 0.621904 0.034 Uiso calc 1
C C17B -0.33091(12) -0.22864(10) 0.4704(4) 0.0285(7) Uani d 1
H H17B -0.349954 -0.247372 0.547849 0.034 Uiso calc 1
C C18B -0.24784(11) -0.13899(9) 0.1368(4) 0.0275(7) Uani d 1
C C19B -0.26936(13) -0.13703(11) -0.0546(4) 0.0323(7) Uani d 1
H H19D -0.258944 -0.163124 -0.117511 0.049 Uiso calc 1
H H19E -0.253433 -0.112313 -0.114996 0.049 Uiso calc 1
H H19F -0.309428 -0.134416 -0.053168 0.049 Uiso calc 1
C C20B -0.18504(12) -0.14363(11) 0.1334(5) 0.0380(8) Uani d 1
H H20D -0.171081 -0.144870 0.255105 0.057 Uiso calc 1
H H20E -0.168893 -0.119102 0.072159 0.057 Uiso calc 1
H H20F -0.175118 -0.169866 0.070640 0.057 Uiso calc 1
C C21B -0.26441(12) -0.09993(10) 0.2446(4) 0.0271(7) Uani d 1
C C22B -0.25741(12) -0.05739(10) 0.2038(4) 0.0284(7) Uani d 1
H H22B -0.238982 -0.049522 0.097769 0.034 Uiso calc 1
C C23B -0.27743(12) -0.02568(10) 0.3183(4) 0.0279(7) Uani d 1
C C24B -0.30324(13) -0.03851(10) 0.4764(4) 0.0301(7) Uani d 1
H H24B -0.316089 -0.017361 0.556401 0.036 Uiso calc 1
C C25B -0.31047(12) -0.08109(10) 0.5188(4) 0.0285(7) Uani d 1
H H25B -0.327947 -0.089065 0.626340 0.034 Uiso calc 1
C C26B -0.29176(12) -0.11193(10) 0.4015(4) 0.0258(7) Uani d 1
C C27B -0.27379(12) 0.02014(10) 0.2711(4) 0.0272(7) Uani d 1
C C28B -0.31326(13) 0.04929(10) 0.3280(4) 0.0306(7) Uani d 1
H H28B -0.343009 0.039637 0.398763 0.037 Uiso calc 1
C C29B -0.30998(13) 0.09182(10) 0.2835(4) 0.0324(7) Uani d 1
H H29B -0.337670 0.110823 0.323528 0.039 Uiso calc 1
C C30B -0.26673(13) 0.10758(10) 0.1807(4) 0.0310(7) Uani d 1
C C31B -0.22800(13) 0.07856(10) 0.1220(4) 0.0338(7) Uani d 1
H H31B -0.198554 0.088236 0.049920 0.041 Uiso calc 1
C C32B -0.23111(12) 0.03591(10) 0.1655(4) 0.0330(7) Uani d 1
H H32B -0.203775 0.016896 0.123047 0.040 Uiso calc 1
C C33B -0.26114(14) 0.15412(10) 0.1333(6) 0.0442(9) Uani d 1
H H33C -0.228895 0.165618 0.197226 0.053 Uiso calc 1
H H33D -0.253092 0.156058 0.004944 0.053 Uiso calc 1
C C34B -0.30816(15) 0.18183(11) 0.1713(7) 0.0566(12) Uani d 1
H H34C -0.315838 0.180282 0.299980 0.068 Uiso calc 1
H H34D -0.340555 0.170095 0.108916 0.068 Uiso calc 1
C C35B -0.30274(15) 0.22799(11) 0.1213(6) 0.0489(10) Uani d 1
H H35C -0.268123 0.238801 0.173246 0.059 Uiso calc 1
H H35D -0.298875 0.229583 -0.009153 0.059 Uiso calc 1
C C36B -0.34605(19) 0.25652(13) 0.1726(9) 0.0866(19) Uani d 1
H H36C -0.348006 0.256474 0.303703 0.104 Uiso calc 1
H H36D -0.381007 0.244449 0.128506 0.104 Uiso calc 1
C C37B -0.34323(18) 0.30163(12) 0.1135(7) 0.0652(13) Uani d 1
H H37D -0.350837 0.303196 -0.013930 0.098 Uiso calc 1
H H37E -0.306490 0.312968 0.137160 0.098 Uiso calc 1
H H37F -0.370518 0.318485 0.178220 0.098 Uiso calc 1

loop_
_atom_site_aniso_label
_atom_site_aniso_U_11
_atom_site_aniso_U_22
_atom_site_aniso_U_33
_atom_site_aniso_U_12
_atom_site_aniso_U_13
_atom_site_aniso_U_23
C1A 0.077(3) 0.040(2) 0.112(4) 0.002(2) 0.011(3) -0.002(3)
C2A 0.066(3) 0.064(3) 0.091(4) -0.002(2) 0.006(3) -0.007(3)
C3A 0.079(3) 0.033(2) 0.070(3) -0.007(2) -0.001(3) -0.006(2)
C4A 0.078(3) 0.042(2) 0.066(3) -0.008(2) -0.008(3) -0.001(2)
C5A 0.119(4) 0.031(2) 0.061(3) -0.001(2) -0.015(3) -0.001(2)
C6A 0.079(3) 0.0245(18) 0.044(2) -0.0008(17) -0.006(2) 0.0011(17)
C7A 0.057(2) 0.032(2) 0.054(2) -0.0078(17) -0.016(2) -0.0018(19)
C8A 0.0430(19) 0.0295(18) 0.048(2) 0.0009(14) -0.0081(17) 0.0016(16)
C9A 0.0345(17) 0.0250(16) 0.0299(17) 0.0019(13) -0.0030(14) 0.0037(14)
C10A 0.0445(19) 0.0318(18) 0.0369(19) 0.0049(15) -0.0050(16) 0.0030(15)
C11A 0.060(2) 0.0307(19) 0.046(2) 0.0134(17) -0.0003(19) 0.0048(17)
C12A 0.0249(15) 0.0299(17) 0.0282(16) 0.0011(12) -0.0021(13) 0.0035(14)
C13A 0.0242(14) 0.0273(16) 0.0274(16) 0.0013(12) -0.0032(13) 0.0005(13)
C14A 0.0212(14) 0.0280(16) 0.0236(15) 0.0024(11) -0.0017(12) 0.0023(13)
C15A 0.0217(14) 0.0255(16) 0.0240(15) 0.0007(12) 0.0011(12) 0.0012(13)
C16A 0.0267(15) 0.0315(17) 0.0243(15) 0.0016(13) -0.0049(13) 0.0024(13)
C17A 0.0277(16) 0.0310(17) 0.0306(17) 0.0044(13) -0.0026(14) 0.0048(14)
C18A 0.0236(14) 0.0255(15) 0.0236(15) 0.0009(11) -0.0035(13) -0.0014(13)
C19A 0.0296(16) 0.0285(17) 0.0272(16) 0.0016(13) -0.0046(13) -0.0016(13)
C20A 0.0260(15) 0.0347(17) 0.0299(17) 0.0034(13) -0.0079(13) 0.0014(15)
C21A 0.0192(13) 0.0268(16) 0.0230(15) 0.0022(11) -0.0014(12) -0.0029(13)
C22A 0.0256(14) 0.0268(16) 0.0243(16) 0.0024(12) -0.0002(13) -0.0009(13)
C23A 0.0225(14) 0.0261(16) 0.0255(15) 0.0017(12) 0.0009(12) -0.0041(13)
C24A 0.0281(16) 0.0274(17) 0.0285(17) -0.0008(12) -0.0030(13) -0.0050(14)
C25A 0.0241(15) 0.0313(17) 0.0240(15) 0.0025(12) -0.0026(12) -0.0014(13)
C26A 0.0203(14) 0.0264(16) 0.0217(15) 0.0025(12) 0.0007(11) 0.0003(13)
C27A 0.0252(15) 0.0259(16) 0.0246(16) 0.0014(12) 0.0000(12) -0.0048(13)
C28A 0.0274(15) 0.0268(16) 0.0292(17) -0.0001(12) -0.0006(13) -0.0047(13)
C29A 0.0303(16) 0.0294(17) 0.0289(17) 0.0039(12) 0.0006(14) -0.0033(14)
C30A 0.0361(17) 0.0264(16) 0.0272(16) -0.0001(13) 0.0099(14) -0.0023(13)
C31A 0.0280(15) 0.0291(17) 0.0344(18) -0.0049(12) 0.0027(14) -0.0048(15)
C32A 0.0260(16) 0.0329(18) 0.0297(16) 0.0007(13) -0.0020(13) -0.0021(14)
C33A 0.0400(19) 0.0284(17) 0.043(2) -0.0029(14) 0.0087(16) 0.0041(16)
C34A 0.049(2) 0.0293(18) 0.045(2) -0.0028(15) 0.0123(17) 0.0014(16)
C35A 0.052(2) 0.0292(18) 0.041(2) -0.0017(15) 0.0103(17) 0.0025(16)
C36A 0.047(2) 0.034(2) 0.064(3) -0.0025(16) 0.004(2) -0.0055(19)
C37A 0.063(3) 0.035(2) 0.067(3) 0.0045(18) -0.005(2) -0.003(2)
C1B 0.065(3) 0.031(2) 0.067(3) -0.0015(17) -0.013(2) 0.001(2)
C2B 0.063(2) 0.036(2) 0.047(2) -0.0008(17) 0.001(2) -0.0031(18)
C3B 0.051(2) 0.0304(18) 0.042(2) -0.0009(15) -0.0019(18) -0.0003(16)
C4B 0.054(2) 0.0320(18) 0.0357(19) 0.0036(16) -0.0033(17) -0.0046(16)
C5B 0.080(3) 0.030(2) 0.046(2) 0.0040(19) -0.010(2) -0.0054(17)
C6B 0.063(2) 0.0272(18) 0.035(2) 0.0047(16) -0.0056(18) -0.0012(16)
C7B 0.050(2) 0.0310(18) 0.0389(19) -0.0057(15) 0.0024(17) 0.0008(16)
C8B 0.0404(19) 0.0282(18) 0.0358(19) 0.0041(14) 0.0020(16) 0.0004(15)
C9B 0.0315(16) 0.0269(16) 0.0290(16) 0.0062(12) -0.0065(14) 0.0037(14)
C10B 0.0327(17) 0.0323(18) 0.0386(19) 0.0079(13) -0.0008(15) -0.0031(15)
C11B 0.053(2) 0.038(2) 0.036(2) 0.0183(17) -0.0008(17) -0.0056(17)
C12B 0.0227(14) 0.0294(17) 0.0295(16) 0.0058(12) -0.0040(13) -0.0011(14)
C13B 0.0225(14) 0.0334(17) 0.0291(17) 0.0056(12) 0.0007(13) -0.0039(14)
C14B 0.0219(14) 0.0298(17) 0.0297(16) 0.0037(12) -0.0027(13) -0.0006(14)
C15B 0.0224(15) 0.0304(17) 0.0239(15) 0.0029(12) -0.0035(12) -0.0013(13)
C16B 0.0259(15) 0.0327(18) 0.0267(16) 0.0073(13) 0.0002(13) -0.0008(14)
C17B 0.0262(15) 0.0294(17) 0.0300(17) 0.0046(12) -0.0003(13) 0.0047(14)
C18B 0.0231(14) 0.0300(16) 0.0293(17) 0.0008(12) 0.0031(13) -0.0031(14)
C19B 0.0304(17) 0.0388(19) 0.0279(17) -0.0002(14) 0.0021(14) -0.0028(14)
C20B 0.0275(16) 0.042(2) 0.045(2) 0.0013(14) 0.0033(15) -0.0017(17)
C21B 0.0230(14) 0.0324(17) 0.0257(16) -0.0002(12) -0.0020(13) -0.0023(13)
C22B 0.0248(15) 0.0327(17) 0.0277(16) -0.0013(12) 0.0029(13) -0.0034(14)
C23B 0.0230(15) 0.0305(17) 0.0301(16) -0.0032(12) -0.0009(13) -0.0016(14)
C24B 0.0332(17) 0.0304(18) 0.0268(17) 0.0005(13) -0.0016(14) -0.0050(14)
C25B 0.0295(16) 0.0313(18) 0.0248(16) -0.0003(13) 0.0010(13) -0.0028(13)
C26B 0.0218(15) 0.0305(17) 0.0251(15) 0.0013(12) -0.0023(12) -0.0008(14)
C27B 0.0257(15) 0.0289(17) 0.0272(17) -0.0033(12) -0.0025(13) -0.0034(14)
C28B 0.0299(16) 0.0311(18) 0.0307(16) -0.0048(13) 0.0075(14) -0.0003(14)
C29B 0.0330(17) 0.0313(18) 0.0329(19) 0.0013(13) 0.0060(14) 0.0015(15)
C30B 0.0326(16) 0.0310(17) 0.0294(17) -0.0046(13) 0.0025(14) 0.0018(14)
C31B 0.0301(16) 0.0379(19) 0.0335(18) -0.0048(13) 0.0093(14) 0.0005(15)
C32B 0.0270(15) 0.0359(19) 0.0361(19) 0.0001(13) 0.0041(14) -0.0040(15)
C33B 0.041(2) 0.0346(19) 0.057(2) -0.0036(15) 0.0126(18) 0.0107(19)
C34B 0.043(2) 0.032(2) 0.095(3) 0.0010(16) 0.013(2) 0.007(2)
C35B 0.045(2) 0.037(2) 0.065(3) -0.0034(16) 0.011(2) 0.011(2)
C36B 0.064(3) 0.040(2) 0.156(5) 0.009(2) 0.040(4) 0.018(3)
C37B 0.060(3) 0.034(2) 0.102(4) 0.0039(19) 0.004(3) 0.009(2)

loop_
_atom_type_symbol
_atom_type_description
_atom_type_scat_dispersion_real
_atom_type_scat_dispersion_imag
_atom_type_scat_source
C C 0.0033 0.0016 'International Tables Vol C Tables 4.2.6.8 and 6.1.1.4'
H H 0.0000 0.0000 'International Tables Vol C Tables 4.2.6.8 and 6.1.1.4'

loop_
_geom_angle_atom_site_label_1
_geom_angle_atom_site_label_2
_geom_angle_atom_site_label_3
_geom_angle
C2A C1A H1AA 109.5
C2A C1A H1AB 109.5
H1AA C1A H1AB 109.5
C2A C1A H1AC 109.5
H1AA C1A H1AC 109.5
H1AB C1A H1AC 109.5
C3A C2A C1A 115.4(5)
C3A C2A H2AA 108.4
C1A C2A H2AA 108.4
C3A C2A H2AB 108.4
C1A C2A H2AB 108.4
H2AA C2A H2AB 107.5
C2A C3A C4A 117.8(4)
C2A C3A H3AA 107.9
C4A C3A H3AA 107.9
C2A C3A H3AB 107.9
C4A C3A H3AB 107.9
H3AA C3A H3AB 107.2
C5A C4A C3A 115.4(4)
C5A C4A H4AA 108.4
C3A C4A H4AA 108.4
C5A C4A H4AB 108.4
C3A C4A H4AB 108.4
H4AA C4A H4AB 107.5
C4A C5A C6A 119.6(4)
C4A C5A H5AA 107.4
C6A C5A H5AA 107.4
C4A C5A H5AB 107.4
C6A C5A H5AB 107.4
H5AA C5A H5AB 107.0
C7A C6A C11A 117.2(3)
C7A C6A C5A 118.4(4)
C11A C6A C5A 124.3(4)
C8A C7A C6A 121.6(3)
C8A C7A H7A 119.2
C6A C7A H7A 119.2
C7A C8A C9A 121.5(3)
C7A C8A H8A 119.3
C9A C8A H8A 119.3
C10A C9A C8A 117.1(3)
C10A C9A C12A 121.9(3)
C8A C9A C12A 121.0(3)
C11A C10A C9A 120.6(3)
C11A C10A H10A 119.7
C9A C10A H10A 119.7
C10A C11A C6A 122.0(3)
C10A C11A H11A 119.0
C6A C11A H11A 119.0
C17A C12A C13A 118.6(3)
C17A C12A C9A 121.3(3)
C13A C12A C9A 120.0(3)
C14A C13A C12A 119.8(3)
C14A C13A H13A 120.1
C12A C13A H13A 120.1
C13A C14A C15A 120.6(3)
C13A C14A C18A 128.2(3)
C15A C14A C18A 111.1(3)
C16A C15A C14A 119.8(3)
C16A C15A C26A 131.7(3)
C14A C15A C26A 108.3(2)
C17A C16A C15A 119.3(3)
C17A C16A H16A 120.3
C15A C16A H16A 120.3
C16A C17A C12A 121.8(3)
C16A C17A H17A 119.1
C12A C17A H17A 119.1
C14A C18A C21A 101.0(2)
C14A C18A C19A 111.5(2)
C21A C18A C19A 111.4(2)
C14A C18A C20A 112.1(2)
C21A C18A C20A 110.9(2)
C19A C18A C20A 109.6(2)
C18A C19A H19A 109.5
C18A C19A H19B 109.5
H19A C19A H19B 109.5
C18A C19A H19C 109.5
H19A C19A H19C 109.5
H19B C19A H19C 109.5
C18A C20A H20A 109.5
C18A C20A H20B 109.5
H20A C20A H20B 109.5
C18A C20A H20C 109.5
H20A C20A H20C 109.5
H20B C20A H20C 109.5
C22A C21A C26A 120.6(3)
C22A C21A C18A 128.4(3)
C26A C21A C18A 111.0(2)
C21A C22A C23A 120.2(3)
C21A C22A H22A 119.9
C23A C22A H22A 119.9
C24A C23A C22A 118.3(3)
C24A C23A C27A 120.9(3)
C22A C23A C27A 120.8(3)
C25A C24A C23A 121.8(3)
C25A C24A H24A 119.1
C23A C24A H24A 119.1
C24A C25A C26A 119.2(3)
C24A C25A H25A 120.4
C26A C25A H25A 120.4
C25A C26A C21A 119.9(3)
C25A C26A C15A 131.6(3)
C21A C26A C15A 108.4(2)
C32A C27A C28A 117.6(3)
C32A C27A C23A 121.7(3)
C28A C27A C23A 120.7(3)
C29A C28A C27A 120.5(3)
C29A C28A H28A 119.7
C27A C28A H28A 119.7
C28A C29A C30A 121.8(3)
C28A C29A H29A 119.1
C30A C29A H29A 119.1
C29A C30A C31A 117.5(3)
C29A C30A C33A 120.1(3)
C31A C30A C33A 122.4(3)
C32A C31A C30A 121.2(3)
C32A C31A H31A 119.4
C30A C31A H31A 119.4
C31A C32A C27A 121.4(3)
C31A C32A H32A 119.3
C27A C32A H32A 119.3
C34A C33A C30A 114.3(3)
C34A C33A H33A 108.7
C30A C33A H33A 108.7
C34A C33A H33B 108.7
C30A C33A H33B 108.7
H33A C33A H33B 107.6
C33A C34A C35A 114.2(3)
C33A C34A H34A 108.7
C35A C34A H34A 108.7
C33A C34A H34B 108.7
C35A C34A H34B 108.7
H34A C34A H34B 107.6
C36A C35A C34A 113.1(3)
C36A C35A H35A 109.0
C34A C35A H35A 109.0
C36A C35A H35B 109.0
C34A C35A H35B 109.0
H35A C35A H35B 107.8
C35A C36A C37A 114.6(3)
C35A C36A H36A 108.6
C37A C36A H36A 108.6
C35A C36A H36B 108.6
C37A C36A H36B 108.6
H36A C36A H36B 107.6
C36A C37A H37A 109.5
C36A C37A H37B 109.5
H37A C37A H37B 109.5
C36A C37A H37C 109.5
H37A C37A H37C 109.5
H37B C37A H37C 109.5
C2B C1B H1BA 109.5
C2B C1B H1BB 109.5
H1BA C1B H1BB 109.5
C2B C1B H1BC 109.5
H1BA C1B H1BC 109.5
H1BB C1B H1BC 109.5
C3B C2B C1B 112.6(3)
C3B C2B H2BA 109.1
C1B C2B H2BA 109.1
C3B C2B H2BB 109.1
C1B C2B H2BB 109.1
H2BA C2B H2BB 107.8
C2B C3B C4B 115.6(3)
C2B C3B H3BA 108.4
C4B C3B H3BA 108.4
C2B C3B H3BB 108.4
C4B C3B H3BB 108.4
H3BA C3B H3BB 107.4
C5B C4B C3B 112.3(3)
C5B C4B H4BA 109.1
C3B C4B H4BA 109.1
C5B C4B H4BB 109.1
C3B C4B H4BB 109.1
H4BA C4B H4BB 107.9
C4B C5B C6B 116.6(3)
C4B C5B H5BA 108.1
C6B C5B H5BA 108.1
C4B C5B H5BB 108.1
C6B C5B H5BB 108.1
H5BA C5B H5BB 107.3
C7B C6B C11B 117.3(3)
C7B C6B C5B 121.1(4)
C11B C6B C5B 121.6(3)
C8B C7B C6B 121.7(3)
C8B C7B H7B 119.1
C6B C7B H7B 119.1
C7B C8B C9B 121.3(3)
C7B C8B H8B 119.3
C9B C8B H8B 119.3
C8B C9B C10B 117.2(3)
C8B C9B C12B 121.6(3)
C10B C9B C12B 121.3(3)
C11B C10B C9B 121.1(3)
C11B C10B H10B 119.4
C9B C10B H10B 119.4
C10B C11B C6B 121.3(3)
C10B C11B H11B 119.4
C6B C11B H11B 119.4
C13B C12B C17B 119.4(3)
C13B C12B C9B 120.5(3)
C17B C12B C9B 120.0(3)
C14B C13B C12B 119.6(3)
C14B C13B H13B 120.2
C12B C13B H13B 120.2
C13B C14B C15B 120.7(3)
C13B C14B C18B 128.1(3)
C15B C14B C18B 111.1(3)
C16B C15B C14B 120.0(3)
C16B C15B C26B 131.3(3)
C14B C15B C26B 108.5(3)
C17B C16B C15B 119.2(3)
C17B C16B H16B 120.4
C15B C16B H16B 120.4
C16B C17B C12B 121.0(3)
C16B C17B H17B 119.5
C12B C17B H17B 119.5
C21B C18B C14B 101.0(2)
C21B C18B C19B 112.2(3)
C14B C18B C19B 112.5(3)
C21B C18B C20B 110.4(3)
C14B C18B C20B 111.4(3)
C19B C18B C20B 109.1(3)
C18B C19B H19D 109.5
C18B C19B H19E 109.5
H19D C19B H19E 109.5
C18B C19B H19F 109.5
H19D C19B H19F 109.5
H19E C19B H19F 109.5
C18B C20B H20D 109.5
C18B C20B H20E 109.5
H20D C20B H20E 109.5
C18B C20B H20F 109.5
H20D C20B H20F 109.5
H20E C20B H20F 109.5
C22B C21B C26B 120.3(3)
C22B C21B C18B 128.7(3)
C26B C21B C18B 111.0(3)
C21B C22B C23B 120.3(3)
C21B C22B H22B 119.8
C23B C22B H22B 119.8
C22B C23B C24B 118.3(3)
C22B C23B C27B 121.2(3)
C24B C23B C27B 120.5(3)
C25B C24B C23B 121.9(3)
C25B C24B H24B 119.1
C23B C24B H24B 119.1
C24B C25B C26B 118.9(3)
C24B C25B H25B 120.5
C26B C25B H25B 120.5
C25B C26B C21B 120.3(3)
C25B C26B C15B 131.5(3)
C21B C26B C15B 108.1(3)
C28B C27B C32B 117.1(3)
C28B C27B C23B 121.3(3)
C32B C27B C23B 121.6(3)
C29B C28B C27B 121.3(3)
C29B C28B H28B 119.3
C27B C28B H28B 119.3
C28B C29B C30B 121.4(3)
C28B C29B H29B 119.3
C30B C29B H29B 119.3
C31B C30B C29B 117.3(3)
C31B C30B C33B 119.9(3)
C29B C30B C33B 122.8(3)
C32B C31B C30B 121.6(3)
C32B C31B H31B 119.2
C30B C31B H31B 119.2
C31B C32B C27B 121.3(3)
C31B C32B H32B 119.4
C27B C32B H32B 119.4
C34B C33B C30B 117.2(3)
C34B C33B H33C 108.0
C30B C33B H33C 108.0
C34B C33B H33D 108.0
C30B C33B H33D 108.0
H33C C33B H33D 107.2
C33B C34B C35B 117.0(3)
C33B C34B H34C 108.0
C35B C34B H34C 108.0
C33B C34B H34D 108.0
C35B C34B H34D 108.0
H34C C34B H34D 107.3
C36B C35B C34B 117.9(3)
C36B C35B H35C 107.8
C34B C35B H35C 107.8
C36B C35B H35D 107.8
C34B C35B H35D 107.8
H35C C35B H35D 107.2
C35B C36B C37B 118.6(4)
C35B C36B H36C 107.7
C37B C36B H36C 107.7
C35B C36B H36D 107.7
C37B C36B H36D 107.7
H36C C36B H36D 107.1
C36B C37B H37D 109.5
C36B C37B H37E 109.5
H37D C37B H37E 109.5
C36B C37B H37F 109.5
H37D C37B H37F 109.5
H37E C37B H37F 109.5

loop_
_geom_bond_atom_site_label_1
_geom_bond_atom_site_label_2
_geom_bond_distance
C1A C2A 1.487(6)
C1A H1AA 0.9800
C1A H1AB 0.9800
C1A H1AC 0.9800
C2A C3A 1.453(6)
C2A H2AA 0.9900
C2A H2AB 0.9900
C3A C4A 1.525(5)
C3A H3AA 0.9900
C3A H3AB 0.9900
C4A C5A 1.430(6)
C4A H4AA 0.9900
C4A H4AB 0.9900
C5A C6A 1.528(5)
C5A H5AA 0.9900
C5A H5AB 0.9900
C6A C7A 1.385(5)
C6A C11A 1.390(6)
C7A C8A 1.382(5)
C7A H7A 0.9500
C8A C9A 1.400(5)
C8A H8A 0.9500
C9A C10A 1.398(4)
C9A C12A 1.485(4)
C10A C11A 1.389(5)
C10A H10A 0.9500
C11A H11A 0.9500
C12A C17A 1.394(4)
C12A C13A 1.412(4)
C13A C14A 1.383(4)
C13A H13A 0.9500
C14A C15A 1.407(4)
C14A C18A 1.525(4)
C15A C16A 1.389(4)
C15A C26A 1.470(4)
C16A C17A 1.387(4)
C16A H16A 0.9500
C17A H17A 0.9500
C18A C21A 1.528(4)
C18A C19A 1.538(4)
C18A C20A 1.540(4)
C19A H19A 0.9800
C19A H19B 0.9800
C19A H19C 0.9800
C20A H20A 0.9800
C20A H20B 0.9800
C20A H20C 0.9800
C21A C22A 1.382(4)
C21A C26A 1.406(4)
C22A C23A 1.408(4)
C22A H22A 0.9500
C23A C24A 1.403(4)
C23A C27A 1.484(4)
C24A C25A 1.388(4)
C24A H24A 0.9500
C25A C26A 1.391(4)
C25A H25A 0.9500
C27A C32A 1.389(4)
C27A C28A 1.409(4)
C28A C29A 1.384(4)
C28A H28A 0.9500
C29A C30A 1.390(4)
C29A H29A 0.9500
C30A C31A 1.394(5)
C30A C33A 1.516(4)
C31A C32A 1.388(4)
C31A H31A 0.9500
C32A H32A 0.9500
C33A C34A 1.514(5)
C33A H33A 0.9900
C33A H33B 0.9900
C34A C35A 1.526(4)
C34A H34A 0.9900
C34A H34B 0.9900
C35A C36A 1.504(5)
C35A H35A 0.9900
C35A H35B 0.9900
C36A C37A 1.510(5)
C36A H36A 0.9900
C36A H36B 0.9900
C37A H37A 0.9800
C37A H37B 0.9800
C37A H37C 0.9800
C1B C2B 1.518(5)
C1B H1BA 0.9800
C1B H1BB 0.9800
C1B H1BC 0.9800
C2B C3B 1.492(5)
C2B H2BA 0.9900
C2B H2BB 0.9900
C3B C4B 1.526(5)
C3B H3BA 0.9900
C3B H3BB 0.9900
C4B C5B 1.510(5)
C4B H4BA 0.9900
C4B H4BB 0.9900
C5B C6B 1.509(5)
C5B H5BA 0.9900
C5B H5BB 0.9900
C6B C7B 1.387(5)
C6B C11B 1.396(5)
C7B C8B 1.379(5)
C7B H7B 0.9500
C8B C9B 1.395(5)
C8B H8B 0.9500
C9B C10B 1.400(4)
C9B C12B 1.490(4)
C10B C11B 1.385(5)
C10B H10B 0.9500
C11B H11B 0.9500
C12B C13B 1.393(4)
C12B C17B 1.407(4)
C13B C14B 1.389(4)
C13B H13B 0.9500
C14B C15B 1.401(4)
C14B C18B 1.525(4)
C15B C16B 1.393(4)
C15B C26B 1.472(4)
C16B C17B 1.388(4)
C16B H16B 0.9500
C17B H17B 0.9500
C18B C21B 1.525(4)
C18B C19B 1.537(5)
C18B C20B 1.538(4)
C19B H19D 0.9800
C19B H19E 0.9800
C19B H19F 0.9800
C20B H20D 0.9800
C20B H20E 0.9800
C20B H20F 0.9800
C21B C22B 1.381(4)
C21B C26B 1.409(4)
C22B C23B 1.405(4)
C22B H22B 0.9500
C23B C24B 1.407(5)
C23B C27B 1.484(4)
C24B C25B 1.385(4)
C24B H24B 0.9500
C25B C26B 1.388(4)
C25B H25B 0.9500
C27B C28B 1.395(4)
C27B C32B 1.400(4)
C28B C29B 1.378(4)
C28B H28B 0.9500
C29B C30B 1.399(4)
C29B H29B 0.9500
C30B C31B 1.385(4)
C30B C33B 1.510(4)
C31B C32B 1.380(4)
C31B H31B 0.9500
C32B H32B 0.9500
C33B C34B 1.467(5)
C33B H33C 0.9900
C33B H33D 0.9900
C34B C35B 1.503(5)
C34B H34C 0.9900
C34B H34D 0.9900
C35B C36B 1.437(5)
C35B H35C 0.9900
C35B H35D 0.9900
C36B C37B 1.486(5)
C36B H36C 0.9900
C36B H36D 0.9900
C37B H37D 0.9800
C37B H37E 0.9800
C37B H37F 0.9800

loop_
_geom_torsion_atom_site_label_1
_geom_torsion_atom_site_label_2
_geom_torsion_atom_site_label_3
_geom_torsion_atom_site_label_4
_geom_torsion
C1A C2A C3A C4A 174.6(4)
C2A C3A C4A C5A 176.5(5)
C3A C4A C5A C6A 176.6(4)
C4A C5A C6A C7A -144.7(5)
C4A C5A C6A C11A 38.6(7)
C11A C6A C7A C8A 0.9(6)
C5A C6A C7A C8A -176.1(4)
C6A C7A C8A C9A 0.3(6)
C7A C8A C9A C10A -2.0(5)
C7A C8A C9A C12A 177.4(3)
C8A C9A C10A C11A 2.5(5)
C12A C9A C10A C11A -176.8(3)
C9A C10A C11A C6A -1.4(6)
C7A C6A C11A C10A -0.3(6)
C5A C6A C11A C10A 176.4(4)
C10A C9A C12A C17A -37.6(5)
C8A C9A C12A C17A 143.1(3)
C10A C9A C12A C13A 140.5(3)
C8A C9A C12A C13A -38.8(4)
C17A C12A C13A C14A 1.4(4)
C9A C12A C13A C14A -176.7(3)
C12A C13A C14A C15A -0.9(4)
C12A C13A C14A C18A 175.6(3)
C13A C14A C15A C16A -0.6(4)
C18A C14A C15A C16A -177.7(3)
C13A C14A C15A C26A 175.3(3)
C18A C14A C15A C26A -1.8(3)
C14A C15A C16A C17A 1.5(4)
C26A C15A C16A C17A -173.1(3)
C15A C16A C17A C12A -1.1(5)
C13A C12A C17A C16A -0.4(5)
C9A C12A C17A C16A 177.7(3)
C13A C14A C18A C21A -173.4(3)
C15A C14A C18A C21A 3.4(3)
C13A C14A C18A C19A -55.0(4)
C15A C14A C18A C19A 121.9(3)
C13A C14A C18A C20A 68.4(4)
C15A C14A C18A C20A -114.8(3)
C14A C18A C21A C22A 173.9(3)
C19A C18A C21A C22A 55.3(4)
C20A C18A C21A C22A -67.1(4)
C14A C18A C21A C26A -3.9(3)
C19A C18A C21A C26A -122.4(3)
C20A C18A C21A C26A 115.1(3)
C26A C21A C22A C23A 0.6(4)
C18A C21A C22A C23A -177.0(3)
C21A C22A C23A C24A -2.3(4)
C21A C22A C23A C27A 175.8(3)
C22A C23A C24A C25A 2.0(4)
C27A C23A C24A C25A -176.0(3)
C23A C24A C25A C26A 0.0(4)
C24A C25A C26A C21A -1.7(4)
C24A C25A C26A C15A 173.7(3)
C22A C21A C26A C25A 1.4(4)
C18A C21A C26A C25A 179.4(3)
C22A C21A C26A C15A -174.9(3)
C18A C21A C26A C15A 3.0(3)
C16A C15A C26A C25A -1.4(5)
C14A C15A C26A C25A -176.6(3)
C16A C15A C26A C21A 174.4(3)
C14A C15A C26A C21A -0.7(3)
C24A C23A C27A C32A 32.4(4)
C22A C23A C27A C32A -145.7(3)
C24A C23A C27A C28A -149.2(3)
C22A C23A C27A C28A 32.8(4)
C32A C27A C28A C29A -0.1(4)
C23A C27A C28A C29A -178.6(3)
C27A C28A C29A C30A 0.7(5)
C28A C29A C30A C31A -1.0(5)
C28A C29A C30A C33A 179.9(3)
C29A C30A C31A C32A 0.6(5)
C33A C30A C31A C32A 179.7(3)
C30A C31A C32A C27A 0.1(5)
C28A C27A C32A C31A -0.3(5)
C23A C27A C32A C31A 178.2(3)
C29A C30A C33A C34A 65.9(4)
C31A C30A C33A C34A -113.2(4)
C30A C33A C34A C35A -176.2(3)
C33A C34A C35A C36A -179.7(3)
C34A C35A C36A C37A -180.0(3)
C1B C2B C3B C4B -179.8(3)
C2B C3B C4B C5B 178.7(4)
C3B C4B C5B C6B 178.9(3)
C4B C5B C6B C7B -90.1(5)
C4B C5B C6B C11B 91.2(5)
C11B C6B C7B C8B 1.5(5)
C5B C6B C7B C8B -177.3(3)
C6B C7B C8B C9B 0.8(6)
C7B C8B C9B C10B -2.1(5)
C7B C8B C9B C12B 176.1(3)
C8B C9B C10B C11B 1.0(5)
C12B C9B C10B C11B -177.2(3)
C9B C10B C11B C6B 1.3(5)
C7B C6B C11B C10B -2.5(5)
C5B C6B C11B C10B 176.3(3)
C8B C9B C12B C13B -144.6(3)
C10B C9B C12B C13B 33.6(4)
C8B C9B C12B C17B 32.9(4)
C10B C9B C12B C17B -149.0(3)
C17B C12B C13B C14B -1.5(4)
C9B C12B C13B C14B 176.0(3)
C12B C13B C14B C15B 0.3(4)
C12B C13B C14B C18B -176.2(3)
C13B C14B C15B C16B 1.3(4)
C18B C14B C15B C16B 178.3(3)
C13B C14B C15B C26B -173.8(3)
C18B C14B C15B C26B 3.2(3)
C14B C15B C16B C17B -1.5(4)
C26B C15B C16B C17B 172.3(3)
C15B C16B C17B C12B 0.3(4)
C13B C12B C17B C16B 1.3(4)
C9B C12B C17B C16B -176.3(3)
C13B C14B C18B C21B 171.6(3)
C15B C14B C18B C21B -5.2(3)
C13B C14B C18B C19B 51.7(4)
C15B C14B C18B C19B -125.0(3)
C13B C14B C18B C20B -71.2(4)
C15B C14B C18B C20B 112.1(3)
C14B C18B C21B C22B -172.3(3)
C19B C18B C21B C22B -52.2(4)
C20B C18B C21B C22B 69.7(4)
C14B C18B C21B C26B 5.4(3)
C19B C18B C21B C26B 125.5(3)
C20B C18B C21B C26B -112.5(3)
C26B C21B C22B C23B 0.1(4)
C18B C21B C22B C23B 177.7(3)
C21B C22B C23B C24B 1.6(4)
C21B C22B C23B C27B -175.7(3)
C22B C23B C24B C25B -1.6(4)
C27B C23B C24B C25B 175.7(3)
C23B C24B C25B C26B -0.1(5)
C24B C25B C26B C21B 1.9(4)
C24B C25B C26B C15B -173.0(3)
C22B C21B C26B C25B -1.9(4)
C18B C21B C26B C25B -179.9(3)
C22B C21B C26B C15B 174.1(3)
C18B C21B C26B C15B -3.9(3)
C16B C15B C26B C25B 1.4(6)
C14B C15B C26B C25B 175.8(3)
C16B C15B C26B C21B -173.9(3)
C14B C15B C26B C21B 0.4(3)
C22B C23B C27B C28B 148.6(3)
C24B C23B C27B C28B -28.7(4)
C22B C23B C27B C32B -30.5(4)
C24B C23B C27B C32B 152.2(3)
C32B C27B C28B C29B -0.7(5)
C23B C27B C28B C29B -179.8(3)
C27B C28B C29B C30B -0.5(5)
C28B C29B C30B C31B 1.4(5)
C28B C29B C30B C33B -178.5(3)
C29B C30B C31B C32B -1.2(5)
C33B C30B C31B C32B 178.7(3)
C30B C31B C32B C27B 0.1(5)
C28B C27B C32B C31B 0.9(5)
C23B C27B C32B C31B 179.9(3)
C31B C30B C33B C34B 169.2(4)
C29B C30B C33B C34B -10.9(6)
C30B C33B C34B C35B -179.1(4)
C33B C34B C35B C36B -174.1(5)
C34B C35B C36B C37B -175.8(5)

_cod_database_fobs_code 2021785
